data_2203993
loop_
_publ_author_name
'Albada, Gerard A. van'
'Mohamadou, Aminou'
'Mutikainen, Ilpo'
'Turpeinen, Urho'
'Reedijk, Jan'

_publ_section_title
;
 <i>catena</i>-Poly[[[(ethylenediamine-\k^2^<i>N,N</i>')zinc(II)]-\m-oxalato]
 dihydrate]
;
_journal_issue 8
_journal_name_full 'Acta Crystallographica Section E'
_journal_page_first m1160
_journal_page_last m1162
_journal_paper_doi 10.1107/S160053680401668X
_journal_volume 60
_journal_year 2004
_chemical_formula_iupac '[Zn (C2 O4) (C2 H8 N2)], 2H2 O'
_chemical_formula_moiety 'C4 H8 N6 O4 Zn1, 2H2 O'
_chemical_formula_sum 'C4 H12 N2 O6 Zn'
_chemical_formula_weight 249.53
_chemical_name_systematic
;
catena-Poly[[[(ethylenediamine-\k^2^N,N')zinc(II)]-\m-oxalato] dihydrate]
;
_space_group_IT_number 15
_symmetry_cell_setting monoclinic
_symmetry_space_group_name_Hall '-C 2yc'
_symmetry_space_group_name_H-M 'C 1 2/c 1'
_atom_sites_solution_hydrogens geom
_atom_sites_solution_primary direct
_atom_sites_solution_secondary difmap
_audit_creation_method SHELXL-97
_cell_angle_alpha 90.00
_cell_angle_beta 93.05(3)
_cell_angle_gamma 90.00
_cell_formula_units_Z 12
_cell_length_a 25.757(5)
_cell_length_b 9.053(3)
_cell_length_c 11.623(2)
_cell_measurement_reflns_used 20214
_cell_measurement_temperature 173(2)
_cell_measurement_theta_max 27.62
_cell_measurement_theta_min 2.94
_cell_volume 2706.4(11)
_computing_cell_refinement COLLECT
_computing_data_collection 'COLLECT (Nonius, 2002)'
_computing_data_reduction COLLECT
_computing_molecular_graphics 'SHELXTL (Sheldrick, 1997)'
_computing_publication_material SHELXTL
_computing_structure_refinement 'SHELXL97 (Sheldrick, 1997)'
_computing_structure_solution 'SHELXS97 (Sheldrick, 1997)'
_diffrn_ambient_temperature 173(2)
_diffrn_measured_fraction_theta_full 0.992
_diffrn_measured_fraction_theta_max 0.992
_diffrn_measurement_device_type 'Nonius KappaCCD area-detector'
_diffrn_measurement_method '\f and \w'
_diffrn_radiation_monochromator graphite
_diffrn_radiation_source 'fine-focus sealed tube'
_diffrn_radiation_type MoK\a
_diffrn_radiation_wavelength 0.71073
_diffrn_reflns_av_R_equivalents 0.0437
_diffrn_reflns_av_sigmaI/netI 0.0284
_diffrn_reflns_limit_h_max 33
_diffrn_reflns_limit_h_min -33
_diffrn_reflns_limit_k_max 11
_diffrn_reflns_limit_k_min -11
_diffrn_reflns_limit_l_max 15
_diffrn_reflns_limit_l_min -14
_diffrn_reflns_number 20214
_diffrn_reflns_theta_full 27.62
_diffrn_reflns_theta_max 27.62
_diffrn_reflns_theta_min 2.94
_diffrn_standards_decay_% 0
_diffrn_standards_number 0
_exptl_absorpt_coefficient_mu 2.726
_exptl_absorpt_correction_T_max 0.764
_exptl_absorpt_correction_T_min 0.606
_exptl_absorpt_correction_type multi-scan
_exptl_absorpt_process_details '(SADABS; Sheldrick, 1996)'
_exptl_crystal_colour colorless
_exptl_crystal_density_diffrn 1.837
_exptl_crystal_density_method 'not measured'
_exptl_crystal_description prism
_exptl_crystal_F_000 1536
_exptl_crystal_size_max 0.20
_exptl_crystal_size_mid 0.12
_exptl_crystal_size_min 0.10
_refine_diff_density_max 1.473
_refine_diff_density_min -2.169
_refine_ls_extinction_method none
_refine_ls_goodness_of_fit_ref 1.229
_refine_ls_hydrogen_treatment constr
_refine_ls_matrix_type full
_refine_ls_number_parameters 196
_refine_ls_number_reflns 3121
_refine_ls_number_restraints 66
_refine_ls_restrained_S_all 1.248
_refine_ls_R_factor_all 0.0774
_refine_ls_R_factor_gt 0.0596
_refine_ls_shift/su_max 0.001
_refine_ls_shift/su_mean 0.000
_refine_ls_structure_factor_coef Fsqd
_refine_ls_weighting_details 'calc w = 1/[\s^2^(Fo^2^)+(0.0528P)^2^+25.3123P] where P = (Fo^2^+2Fc^2^)/3'
_refine_ls_weighting_scheme calc
_refine_ls_wR_factor_gt 0.1514
_refine_ls_wR_factor_ref 0.1626
_reflns_number_gt 2425
_reflns_number_total 3121
_reflns_threshold_expression I>2\s(I)
_cod_data_source_file ci6390.cif
_cod_data_source_block I
_cod_original_sg_symbol_H-M 'C 2/c'
_cod_original_formula_sum 'C4 H12 N2 O6 Zn1'
_cod_database_code 2203993

loop_
_symmetry_equiv_pos_as_xyz
'x, y, z'
'-x, y, -z+1/2'
'x+1/2, y+1/2, z'
'-x+1/2, y+1/2, -z+1/2'
'-x, -y, -z'
'x, -y, z-1/2'
'-x+1/2, -y+1/2, -z'
'x+1/2, -y+1/2, z-1/2'

loop_
_atom_site_label
_atom_site_fract_x
_atom_site_fract_y
_atom_site_fract_z
_atom_site_U_iso_or_equiv
_atom_site_adp_type
_atom_site_calc_flag
_atom_site_refinement_flags
_atom_site_occupancy
_atom_site_disorder_assembly
_atom_site_disorder_group
_atom_site_type_symbol
Zn1 0.33312(2) 0.07555(6) 0.57783(4) 0.01721(19) Uani d . 1 . . Zn
Zn2 0.5000 0.41017(7) 0.7500 0.0166(2) Uani d S 1 . . Zn
O1 0.35169(12) 0.2426(3) 0.7054(3) 0.0177(7) Uani d . 1 A . O
O2 0.41333(13) 0.1046(4) 0.5592(3) 0.0223(7) Uani d . 1 A . O
C1 0.39860(17) 0.2815(4) 0.7083(4) 0.0140(8) Uani d U 1 . . C
C2 0.43456(17) 0.2014(5) 0.6244(4) 0.0153(8) Uani d U 1 A . C
O3 0.41929(12) 0.3791(3) 0.7723(3) 0.0187(7) Uani d . 1 A . O
O4 0.48126(12) 0.2378(3) 0.6277(3) 0.0172(6) Uani d . 1 . . O
N1 0.34208(16) -0.1042(4) 0.6935(3) 0.0192(8) Uani d PU 1 A 1 N
H11A 0.3703 -0.0919 0.7446 0.023 Uiso calc PR 0.50 A 1 H
H12A 0.3127 -0.1197 0.7334 0.023 Uiso calc PR 0.50 A 1 H
H11B 0.3766 -0.1124 0.7172 0.023 Uiso calc PR 0.50 A 2 H
H12B 0.3237 -0.0849 0.7575 0.023 Uiso calc PR 0.50 A 2 H
C3A 0.3121(4) -0.2192(10) 0.5056(7) 0.0154(17) Uani d PU 0.50 A 1 C
H31A 0.3154 -0.3047 0.4533 0.019 Uiso calc PR 0.50 A 1 H
H32A 0.2763 -0.2167 0.5322 0.019 Uiso calc PR 0.50 A 1 H
C4A 0.3510(4) -0.2300(9) 0.6062(8) 0.0143(16) Uani d PU 0.50 A 1 C
H41A 0.3866 -0.2230 0.5788 0.017 Uiso calc PR 0.50 A 1 H
H42A 0.3474 -0.3268 0.6446 0.017 Uiso calc PR 0.50 A 1 H
N2 0.32348(18) -0.0895(4) 0.4501(4) 0.0249(9) Uani d P 1 A 1 N
H21A 0.2968 -0.0647 0.3979 0.030 Uiso calc PR 0.50 A 1 H
H22A 0.3535 -0.0998 0.4112 0.030 Uiso calc PR 0.50 A 1 H
H21B 0.2893 -0.0970 0.4235 0.030 Uiso calc PR 0.50 A 2 H
H22B 0.3438 -0.0709 0.3890 0.030 Uiso calc PR 0.50 A 2 H
C3B 0.3246(4) -0.2433(9) 0.6441(7) 0.0154(17) Uani d PU 0.50 A 2 C
H31B 0.2863 -0.2510 0.6433 0.018 Uiso calc PR 0.50 A 2 H
H32B 0.3400 -0.3273 0.6885 0.018 Uiso calc PR 0.50 A 2 H
C4B 0.3432(4) -0.2425(9) 0.5217(7) 0.0156(17) Uani d P 0.50 A 2 C
H41B 0.3294 -0.3307 0.4800 0.019 Uiso calc PR 0.50 A 2 H
H42B 0.3816 -0.2479 0.5245 0.019 Uiso calc PR 0.50 A 2 H
O5 0.25265(12) 0.1034(4) 0.5992(3) 0.0206(7) Uani d . 1 . . O
N3 0.51433(18) 0.5843(5) 0.8701(4) 0.0309(10) Uani d U 1 . . N
H31 0.5432 0.5651 0.9012 0.037 Uiso d . 1 . . H
H32 0.4892 0.5992 0.9233 0.037 Uiso d . 1 . . H
C5 0.5211(2) 0.7224(6) 0.7996(5) 0.0293(11) Uani d U 1 . . C
H5A 0.5561 0.7238 0.7682 0.035 Uiso calc R 1 . . H
H5B 0.5175 0.8111 0.8484 0.035 Uiso calc R 1 . . H
O6 0.31469(12) 0.2532(4) 0.4600(3) 0.0235(7) Uani d . 1 A . O
C6 0.26805(18) 0.2933(5) 0.4599(4) 0.0189(9) Uani d U 1 . . C
O8 0.43549(12) 0.0229(3) 0.8530(3) 0.0186(7) Uani d . 1 . . O
H81 0.4626 0.0741 0.8521 0.028 Uiso d . 1 . . H
H82 0.4332 -0.0212 0.9190 0.028 Uiso d . 1 . . H
O9 0.26722(17) 0.4462(6) 0.7070(4) 0.0626(17) Uani d . 1 . . O
H91 0.2674 0.4962 0.7676 0.094 Uiso d . 1 . . H
H92 0.2959 0.4047 0.6974 0.094 Uiso d . 1 . . H
O10 0.09839(15) 0.0553(5) 0.5403(4) 0.0466(12) Uani d . 1 . . O
H102 0.1270 0.1003 0.5409 0.070 Uiso d . 1 . . H
H101 0.1035 0.0096 0.6031 0.070 Uiso d . 1 . . H

loop_
_atom_site_aniso_label
_atom_site_aniso_U_11
_atom_site_aniso_U_22
_atom_site_aniso_U_33
_atom_site_aniso_U_12
_atom_site_aniso_U_13
_atom_site_aniso_U_23
Zn1 0.0135(3) 0.0204(3) 0.0175(3) -0.00060(18) -0.00122(19) -0.00589(19)
Zn2 0.0127(4) 0.0087(3) 0.0280(4) 0.000 -0.0011(3) 0.000
O1 0.0154(16) 0.0143(14) 0.0232(16) -0.0014(12) 0.0002(12) -0.0041(12)
O2 0.0166(16) 0.0294(17) 0.0207(17) -0.0019(13) -0.0004(13) -0.0146(14)
C1 0.0140(11) 0.0135(11) 0.0145(11) 0.0004(9) 0.0006(9) 0.0000(9)
C2 0.0153(12) 0.0152(11) 0.0155(11) 0.0008(9) 0.0003(9) -0.0002(9)
O3 0.0155(15) 0.0134(14) 0.0272(17) -0.0012(12) 0.0016(13) -0.0065(13)
O4 0.0122(15) 0.0193(15) 0.0200(16) 0.0008(12) 0.0007(12) -0.0041(12)
N1 0.0196(10) 0.0186(10) 0.0193(10) 0.0000(7) -0.0016(7) -0.0020(7)
C3A 0.0163(19) 0.0157(19) 0.0143(19) -0.0003(10) -0.0001(10) -0.0001(10)
C4A 0.0151(18) 0.0143(18) 0.0136(18) 0.0003(10) -0.0004(10) -0.0008(10)
N2 0.0257(12) 0.0272(12) 0.0222(12) -0.0029(9) 0.0033(9) -0.0020(9)
C3B 0.016(2) 0.015(2) 0.015(2) -0.0015(18) -0.0026(18) 0.0012(18)
C4B 0.018(5) 0.012(4) 0.017(4) 0.005(3) 0.000(3) -0.003(3)
O5 0.0152(16) 0.0262(16) 0.0205(16) -0.0002(13) 0.0017(13) 0.0009(13)
N3 0.0283(13) 0.0298(13) 0.0346(13) 0.0021(9) 0.0020(9) -0.0055(9)
C5 0.0270(14) 0.0267(14) 0.0344(14) -0.0005(9) 0.0023(10) -0.0021(9)
O6 0.0122(16) 0.0351(19) 0.0233(17) -0.0011(14) 0.0009(13) 0.0049(15)
C6 0.0184(12) 0.0202(12) 0.0182(12) -0.0005(9) 0.0007(9) -0.0005(9)
O8 0.0227(17) 0.0204(16) 0.0126(15) -0.0054(13) 0.0000(12) 0.0007(12)
O9 0.032(2) 0.087(4) 0.066(3) 0.029(2) -0.022(2) -0.057(3)
O10 0.021(2) 0.066(3) 0.051(3) -0.0101(19) -0.0055(18) 0.039(2)

loop_
_atom_type_symbol
_atom_type_description
_atom_type_scat_dispersion_real
_atom_type_scat_dispersion_imag
_atom_type_scat_source
C C 0.0033 0.0016 'International Tables Vol C Tables 4.2.6.8 and 6.1.1.4'
H H 0.0000 0.0000 'International Tables Vol C Tables 4.2.6.8 and 6.1.1.4'
N N 0.0061 0.0033 'International Tables Vol C Tables 4.2.6.8 and 6.1.1.4'
O O 0.0106 0.0060 'International Tables Vol C Tables 4.2.6.8 and 6.1.1.4'
Zn Zn 0.2839 1.4301 'International Tables Vol C Tables 4.2.6.8 and 6.1.1.4'

loop_
_geom_angle_atom_site_label_1
_geom_angle_atom_site_label_2
_geom_angle_atom_site_label_3
_geom_angle_site_symmetry_1
_geom_angle_site_symmetry_3
_geom_angle
_geom_angle_publ_flag
O2 Zn1 N2 . . 95.48(15) ?
O2 Zn1 N1 . . 95.00(15) ?
N2 Zn1 N1 . . 84.68(16) ?
O2 Zn1 O5 . . 165.94(14) yes
N2 Zn1 O5 . . 95.03(16) ?
N1 Zn1 O5 . . 95.25(15) ?
O2 Zn1 O6 . . 91.47(13) ?
N2 Zn1 O6 . . 93.88(15) ?
N1 Zn1 O6 . . 173.48(14) yes
O5 Zn1 O6 . . 78.53(13) ?
O2 Zn1 O1 . . 78.45(12) ?
N2 Zn1 O1 . . 173.90(15) yes
N1 Zn1 O1 . . 95.17(14) ?
O5 Zn1 O1 . . 91.05(13) ?
O6 Zn1 O1 . . 86.94(14) ?
N3 Zn2 N3 . 2_656 84.2(3) ?
N3 Zn2 O3 . . 98.91(15) ?
N3 Zn2 O3 2_656 . 92.36(16) ?
N3 Zn2 O3 . 2_656 92.36(16) ?
N3 Zn2 O3 2_656 2_656 98.91(15) ?
O3 Zn2 O3 . 2_656 164.82(17) yes
N3 Zn2 O4 . . 176.95(15) yes
N3 Zn2 O4 2_656 . 94.54(16) ?
O3 Zn2 O4 . . 78.34(12) ?
O3 Zn2 O4 2_656 . 90.58(12) ?
N3 Zn2 O4 . 2_656 94.54(16) ?
N3 Zn2 O4 2_656 2_656 176.95(15) ?
O3 Zn2 O4 . 2_656 90.58(12) ?
O3 Zn2 O4 2_656 2_656 78.34(12) ?
O4 Zn2 O4 . 2_656 86.82(17) ?
C1 O1 Zn1 . . 113.2(3) ?
C2 O2 Zn1 . . 114.9(3) ?
O1 C1 O3 . . 126.2(4) ?
O1 C1 C2 . . 117.0(4) ?
O3 C1 C2 . . 116.8(4) ?
O4 C2 O2 . . 126.0(4) ?
O4 C2 C1 . . 117.5(4) ?
O2 C2 C1 . . 116.4(4) ?
C1 O3 Zn2 . . 114.1(3) ?
C2 O4 Zn2 . . 113.3(3) ?
C4A N1 Zn1 . . 99.5(4) ?
C4A N1 H11A . . 111.9 ?
Zn1 N1 H11A . . 111.9 ?
C4A N1 H12A . . 111.9 ?
Zn1 N1 H12A . . 111.9 ?
H11A N1 H12A . . 109.6 ?
N2 C3A C4A . . 105.7(7) ?
N2 C3A H31A . . 110.6 ?
C4A C3A H31A . . 110.6 ?
N2 C3A H32A . . 110.6 ?
C4A C3A H32A . . 110.6 ?
H31A C3A H32A . . 108.7 ?
C3A C4A N1 . . 110.3(7) ?
C3A C4A H41A . . 109.6 ?
N1 C4A H41A . . 109.6 ?
C3A C4A H42A . . 109.6 ?
N1 C4A H42A . . 109.6 ?
H41A C4A H42A . . 108.1 ?
C3A N2 Zn1 . . 107.1(4) ?
C3A N2 H21A . . 110.3 ?
Zn1 N2 H21A . . 110.3 ?
C3A N2 H22A . . 110.3 ?
Zn1 N2 H22A . . 110.3 ?
H21A N2 H22A . . 108.6 ?
C4B C3B H31B . . 110.7 ?
C4B C3B H32B . . 110.7 ?
H31B C3B H32B . . 108.8 ?
C3B C4B H41B . . 109.3 ?
C3B C4B H42B . . 109.3 ?
H41B C4B H42B . . 108.0 ?
C6 O5 Zn1 7_556 . 114.4(3) ?
C5 N3 Zn2 . . 106.2(3) ?
C5 N3 H31 . . 106.5 ?
Zn2 N3 H31 . . 104.6 ?
C5 N3 H32 . . 110.2 ?
Zn2 N3 H32 . . 116.3 ?
H31 N3 H32 . . 112.4 ?
N3 C5 C5 . 2_656 107.9(4) ?
N3 C5 H5A . . 110.1 ?
C5 C5 H5A 2_656 . 110.1 ?
N3 C5 H5B . . 110.1 ?
C5 C5 H5B 2_656 . 110.1 ?
H5A C5 H5B . . 108.4 ?
C6 O6 Zn1 . . 113.3(3) ?
O6 C6 O5 . 7_556 126.3(4) ?
O6 C6 C6 . 7_556 117.0(5) ?
O5 C6 C6 7_556 7_556 116.7(5) ?
H81 O8 H82 . . 111.0 ?
H91 O9 H92 . . 112.8 ?
H102 O10 H101 . . 97.7 ?

loop_
_geom_bond_atom_site_label_1
_geom_bond_atom_site_label_2
_geom_bond_site_symmetry_2
_geom_bond_distance
_geom_bond_publ_flag
Zn1 O2 . 2.105(3) yes
Zn1 N2 . 2.112(4) yes
Zn1 N1 . 2.116(4) yes
Zn1 O5 . 2.116(3) yes
Zn1 O6 . 2.149(3) yes
Zn1 O1 . 2.154(3) yes
Zn2 N3 . 2.124(4) yes
Zn2 N3 2_656 2.124(4) ?
Zn2 O3 . 2.127(3) yes
Zn2 O3 2_656 2.127(3) ?
Zn2 O4 . 2.148(3) yes
Zn2 O4 2_656 2.148(3) ?
O1 C1 . 1.257(5) ?
O2 C2 . 1.264(5) ?
C1 O3 . 1.255(5) ?
C1 C2 . 1.559(6) ?
C2 O4 . 1.246(5) ?
N1 C4A . 1.549(9) ?
N1 H11A . 0.92 ?
N1 H12A . 0.92 ?
C3A N2 . 1.379(9) ?
C3A C4A . 1.501(12) ?
C3A H31A . 0.99 ?
C3A H32A . 0.99 ?
C4A H41A . 0.99 ?
C4A H42A . 0.99 ?
N2 H21A . 0.92 ?
N2 H22A . 0.92 ?
C3B C4B . 1.524(12) ?
C3B H31B . 0.99 ?
C3B H32B . 0.99 ?
C4B H41B . 0.99 ?
C4B H42B . 0.99 ?
O5 C6 7_556 1.262(6) ?
N3 C5 . 1.510(7) ?
N3 H31 . 0.83 ?
N3 H32 . 0.93 ?
C5 C5 2_656 1.543(10) ?
C5 H5A . 0.99 ?
C5 H5B . 0.99 ?
O6 C6 . 1.255(6) ?
C6 O5 7_556 1.262(6) ?
C6 C6 7_556 1.562(9) ?
O8 H81 . 0.84 ?
O8 H82 . 0.87 ?
O9 H91 . 0.84 ?
O9 H92 . 0.84 ?
O10 H102 . 0.84 ?
O10 H101 . 0.84 ?

loop_
_geom_hbond_atom_site_label_D
_geom_hbond_atom_site_label_H
_geom_hbond_atom_site_label_A
_geom_hbond_site_symmetry_A
_geom_hbond_distance_DH
_geom_hbond_distance_HA
_geom_hbond_distance_DA
_geom_hbond_angle_DHA
N1 H11A O8 1_555 0.92 2.29 3.174(5) 160
N1 H11B O8 1_555 0.92 2.46 3.174(5) 135
N1 H12A O9 4_546 0.92 2.29 3.133(6) 153
N1 H12B O9 4_546 0.92 2.42 3.133(6) 135
N2 H21A O9 7_556 0.92 2.27 3.166(7) 165
N2 H21B O9 7_556 0.92 2.46 3.166(7) 134
N2 H22A O8 6_555 0.92 2.36 3.210(6) 154
N2 H22B O8 6_555 0.92 2.46 3.210(6) 139
N3 H31 O10 8_556 0.83 2.36 3.121(6) 153
N3 H32 O10 4_556 0.93 2.35 3.147(6) 144
O8 H81 O4 2_656 0.84 2.08 2.895(4) 166
O8 H82 O2 6_556 0.87 1.89 2.747(5) 168
O9 H91 O5 4_556 0.84 1.92 2.736(6) 164
O9 H92 O1 1_555 0.84 2.05 2.852(6) 159
O10 H101 O3 4_546 0.84 1.98 2.757(6) 152
O10 H102 O6 7_556 0.84 2.00 2.832(5) 167
